data_2226416
loop_
_publ_author_name
'Gowda, B. Thimme'
'Tokar\<c\'ik, Miroslav'
'Shakuntala, K.'
'Ko\<z\'i\<sek, Jozef'
'Fuess, Hartmut'

_publ_section_title
;
 <i>N</i>-(3-Nitrophenyl)maleamic acid
;
_journal_coeditor_code DS2039
_journal_issue 7
_journal_name_full 'Acta Crystallographica Section E'
_journal_page_first o1671
_journal_page_last o1672
_journal_paper_doi 10.1107/S1600536810022245
_journal_volume 66
_journal_year 2010
_chemical_formula_iupac 'C10 H8 N2 O5'
_chemical_formula_moiety 'C10 H8 N2 O5'
_chemical_formula_sum 'C10 H8 N2 O5'
_chemical_formula_weight 236.18
_chemical_name_systematic
;
<i>N</i>-(3-Nitrophenyl)maleamic acid
;
_space_group_IT_number 14
_symmetry_cell_setting monoclinic
_symmetry_space_group_name_Hall '-P 2ybc'
_symmetry_space_group_name_H-M 'P 1 21/c 1'
_atom_sites_solution_hydrogens geom
_atom_sites_solution_primary direct
_atom_sites_solution_secondary difmap
_audit_creation_method 'WinGX routine CIF_UPDATE'
_cell_angle_alpha 90
_cell_angle_beta 100.147(3)
_cell_angle_gamma 90
_cell_formula_units_Z 4
_cell_length_a 7.9965(2)
_cell_length_b 14.0253(3)
_cell_length_c 9.1026(2)
_cell_measurement_reflns_used 10218
_cell_measurement_temperature 295(2)
_cell_measurement_theta_max 29.4038
_cell_measurement_theta_min 2.2685
_cell_volume 1004.92(4)
_computing_cell_refinement
;
CrysAlis Pro (Oxford Diffraction, 2009)
;
_computing_data_collection
;
CrysAlis Pro (Oxford Diffraction, 2009)
;
_computing_data_reduction
;
CrysAlis Pro (Oxford Diffraction, 2009)
;
_computing_molecular_graphics
;
ORTEP-3 (Farrugia, 1997) and DIAMOND (Brandenburg, 2002)
;
_computing_publication_material
;
SHELXL97 (Sheldrick, 2008), PLATON (Spek, 2009) and WinGX
(Farrugia, 1999)
;
_computing_structure_refinement 'SHELXL97 (Sheldrick, 2008)'
_computing_structure_solution 'SHELXS97 (Sheldrick, 2008)'
_diffrn_ambient_temperature 295(2)
_diffrn_detector_area_resol_mean 10.434
_diffrn_measured_fraction_theta_full 1.000
_diffrn_measured_fraction_theta_max 1.000
_diffrn_measurement_device_type 'Oxford Diffraction Gemini R CCD'
_diffrn_measurement_method '\w scans'
_diffrn_radiation_monochromator graphite
_diffrn_radiation_type MoK\a
_diffrn_radiation_wavelength 0.71073
_diffrn_reflns_av_R_equivalents 0.0226
_diffrn_reflns_limit_h_max 9
_diffrn_reflns_limit_h_min -9
_diffrn_reflns_limit_k_max 16
_diffrn_reflns_limit_k_min -16
_diffrn_reflns_limit_l_max 10
_diffrn_reflns_limit_l_min -10
_diffrn_reflns_number 17136
_diffrn_reflns_theta_full 25.1
_diffrn_reflns_theta_max 25.1
_diffrn_reflns_theta_min 2.59
_diffrn_standards_number 0
_exptl_absorpt_coefficient_mu 0.128
_exptl_absorpt_correction_T_max 0.971
_exptl_absorpt_correction_T_min 0.926
_exptl_absorpt_correction_type analytical
_exptl_absorpt_process_details
;
(CrysAlis Pro; Oxford Diffraction, 2009)
;
_exptl_crystal_colour 'light brown'
_exptl_crystal_density_diffrn 1.561
_exptl_crystal_density_method 'not measured'
_exptl_crystal_description prism
_exptl_crystal_F_000 488
_exptl_crystal_size_max 0.57
_exptl_crystal_size_mid 0.33
_exptl_crystal_size_min 0.28
_refine_diff_density_max 0.147
_refine_diff_density_min -0.194
_refine_ls_extinction_method none
_refine_ls_goodness_of_fit_ref 1.076
_refine_ls_hydrogen_treatment constr
_refine_ls_matrix_type full
_refine_ls_number_parameters 154
_refine_ls_number_reflns 1793
_refine_ls_number_restraints 0
_refine_ls_restrained_S_all 1.076
_refine_ls_R_factor_all 0.0392
_refine_ls_R_factor_gt 0.0339
_refine_ls_shift/su_max 0.000
_refine_ls_shift/su_mean 0.000
_refine_ls_structure_factor_coef Fsqd
_refine_ls_weighting_details 'calc w=1/[\s^2^(Fo^2^)+(0.0618P)^2^+0.1002P] where P=(Fo^2^+2Fc^2^)/3'
_refine_ls_weighting_scheme calc
_refine_ls_wR_factor_gt 0.0945
_refine_ls_wR_factor_ref 0.0969
_reflns_number_gt 1544
_reflns_number_total 1793
_reflns_threshold_expression I>2\s(I)
_cod_data_source_file ds2039.cif
_cod_data_source_block I
_cod_original_sg_symbol_H-M 'P 21/c'
_cod_database_code 2226416
_cod_database_fobs_code 2226416

loop_
_symmetry_equiv_pos_as_xyz
'x, y, z'
'-x, y+1/2, -z+1/2'
'-x, -y, -z'
'x, -y-1/2, z-1/2'

loop_
_atom_site_type_symbol
_atom_site_label
_atom_site_fract_x
_atom_site_fract_y
_atom_site_fract_z
_atom_site_U_iso_or_equiv
_atom_site_adp_type
_atom_site_calc_flag
_atom_site_refinement_flags
_atom_site_occupancy
_atom_site_disorder_assembly
_atom_site_disorder_group
C C1 0.30465(16) 0.37499(8) 0.57539(15) 0.0361(3) Uani d . 1 . .
C C2 0.44044(17) 0.38197(9) 0.70806(15) 0.0406(3) Uani d . 1 . .
H H2 0.4755 0.3245 0.7543 0.049 Uiso calc R 1 . .
C C3 0.51952(16) 0.45956(10) 0.77048(15) 0.0418(3) Uani d . 1 . .
H H3 0.5991 0.4471 0.8559 0.05 Uiso calc R 1 . .
C C4 0.50454(17) 0.56183(10) 0.72945(15) 0.0421(3) Uani d . 1 . .
C C5 0.13141(15) 0.25342(9) 0.41799(14) 0.0342(3) Uani d . 1 . .
C C6 0.02666(15) 0.31456(9) 0.32224(14) 0.0365(3) Uani d . 1 . .
H H6 0.0378 0.3804 0.3312 0.044 Uiso calc R 1 . .
C C7 -0.09413(16) 0.27380(9) 0.21369(13) 0.0357(3) Uani d . 1 . .
C C8 -0.11652(17) 0.17731(9) 0.19464(16) 0.0422(3) Uani d . 1 . .
H H8 -0.1995 0.1528 0.1196 0.051 Uiso calc R 1 . .
C C9 -0.01165(19) 0.11799(9) 0.29057(17) 0.0476(4) Uani d . 1 . .
H H9 -0.0236 0.0522 0.2806 0.057 Uiso calc R 1 . .
C C10 0.11119(17) 0.15542(9) 0.40145(15) 0.0417(3) Uani d . 1 . .
H H10 0.181 0.1146 0.4656 0.05 Uiso calc R 1 . .
N N1 0.25906(14) 0.28534(7) 0.53544(12) 0.0389(3) Uani d . 1 . .
H H1N 0.3151 0.2413 0.5885 0.047 Uiso calc R 1 . .
N N2 -0.20553(14) 0.33698(8) 0.11149(12) 0.0442(3) Uani d . 1 . .
O O1 0.23643(13) 0.44532(6) 0.50694(11) 0.0487(3) Uani d . 1 . .
O O2 0.38964(13) 0.59058(7) 0.61814(12) 0.0547(3) Uani d . 1 . .
H H2A 0.3292 0.5383 0.5739 0.082 Uiso calc R 1 . .
O O3 0.60038(15) 0.61868(8) 0.80038(13) 0.0649(3) Uani d . 1 . .
O O4 -0.17942(14) 0.42253(7) 0.11665(12) 0.0596(3) Uani d . 1 . .
O O5 -0.32118(15) 0.30062(8) 0.02350(14) 0.0752(4) Uani d . 1 . .

loop_
_atom_site_aniso_label
_atom_site_aniso_U_11
_atom_site_aniso_U_22
_atom_site_aniso_U_33
_atom_site_aniso_U_12
_atom_site_aniso_U_13
_atom_site_aniso_U_23
C1 0.0377(7) 0.0306(7) 0.0363(7) 0.0005(5) -0.0039(6) 0.0012(5)
C2 0.0439(7) 0.0332(7) 0.0393(7) 0.0036(5) -0.0078(6) 0.0031(5)
C3 0.0418(7) 0.0415(8) 0.0355(7) 0.0014(5) -0.0115(6) -0.0003(6)
C4 0.0467(8) 0.0376(7) 0.0381(7) -0.0022(6) -0.0034(6) -0.0044(6)
C5 0.0359(7) 0.0313(7) 0.0326(7) -0.0003(5) -0.0018(5) -0.0013(5)
C6 0.0406(7) 0.0278(6) 0.0373(7) -0.0016(5) -0.0035(6) -0.0011(5)
C7 0.0372(7) 0.0336(7) 0.0334(7) 0.0013(5) -0.0014(5) 0.0014(5)
C8 0.0431(7) 0.0354(7) 0.0429(7) -0.0039(5) -0.0069(6) -0.0052(5)
C9 0.0559(9) 0.0260(7) 0.0547(9) -0.0017(6) -0.0071(7) -0.0031(6)
C10 0.0452(7) 0.0310(7) 0.0441(7) 0.0027(5) -0.0050(6) 0.0023(6)
N1 0.0424(6) 0.0290(5) 0.0388(6) 0.0021(4) -0.0106(5) 0.0024(4)
N2 0.0475(7) 0.0373(7) 0.0413(6) 0.0004(5) -0.0100(5) 0.0006(5)
O1 0.0556(6) 0.0307(5) 0.0493(6) 0.0003(4) -0.0201(5) 0.0031(4)
O2 0.0659(7) 0.0326(6) 0.0549(6) -0.0029(4) -0.0190(5) 0.0035(4)
O3 0.0759(8) 0.0444(6) 0.0630(7) -0.0147(5) -0.0195(6) -0.0104(5)
O4 0.0713(7) 0.0326(6) 0.0637(7) -0.0011(5) -0.0194(5) 0.0051(5)
O5 0.0769(8) 0.0490(7) 0.0778(8) -0.0031(6) -0.0463(7) 0.0003(6)

loop_
_atom_type_symbol
_atom_type_description
_atom_type_scat_dispersion_real
_atom_type_scat_dispersion_imag
_atom_type_scat_source
C C 0.0033 0.0016 'International Tables Vol C Tables 4.2.6.8 and 6.1.1.4'
H H 0 0 'International Tables Vol C Tables 4.2.6.8 and 6.1.1.4'
N N 0.0061 0.0033 'International Tables Vol C Tables 4.2.6.8 and 6.1.1.4'
O O 0.0106 0.006 'International Tables Vol C Tables 4.2.6.8 and 6.1.1.4'

loop_
_geom_angle_atom_site_label_1
_geom_angle_atom_site_label_2
_geom_angle_atom_site_label_3
_geom_angle_site_symmetry_1
_geom_angle_site_symmetry_3
_geom_angle
_geom_angle_publ_flag
O1 C1 N1 . . 122.32(12) ?
O1 C1 C2 . . 123.53(11) ?
N1 C1 C2 . . 114.14(10) ?
C3 C2 C1 . . 128.80(12) ?
C3 C2 H2 . . 115.6 ?
C1 C2 H2 . . 115.6 ?
C2 C3 C4 . . 132.14(13) ?
C2 C3 H3 . . 113.9 ?
C4 C3 H3 . . 113.9 ?
O3 C4 O2 . . 120.21(13) ?
O3 C4 C3 . . 119.18(13) ?
O2 C4 C3 . . 120.60(12) ?
C10 C5 C6 . . 119.72(12) ?
C10 C5 N1 . . 116.73(11) ?
C6 C5 N1 . . 123.54(11) ?
C7 C6 C5 . . 117.49(12) ?
C7 C6 H6 . . 121.3 ?
C5 C6 H6 . . 121.3 ?
C8 C7 C6 . . 123.99(12) ?
C8 C7 N2 . . 117.68(11) ?
C6 C7 N2 . . 118.33(11) ?
C7 C8 C9 . . 117.64(12) ?
C7 C8 H8 . . 121.2 ?
C9 C8 H8 . . 121.2 ?
C8 C9 C10 . . 120.55(12) ?
C8 C9 H9 . . 119.7 ?
C10 C9 H9 . . 119.7 ?
C9 C10 C5 . . 120.61(12) ?
C9 C10 H10 . . 119.7 ?
C5 C10 H10 . . 119.7 ?
C1 N1 C5 . . 128.83(11) ?
C1 N1 H1N . . 115.6 ?
C5 N1 H1N . . 115.6 ?
O4 N2 O5 . . 122.75(11) ?
O4 N2 C7 . . 119.35(10) ?
O5 N2 C7 . . 117.90(11) ?
C4 O2 H2A . . 109.5 ?

loop_
_geom_bond_atom_site_label_1
_geom_bond_atom_site_label_2
_geom_bond_site_symmetry_2
_geom_bond_distance
_geom_bond_publ_flag
C1 O1 . 1.2406(15) ?
C1 N1 . 1.3414(16) ?
C1 C2 . 1.4782(19) ?
C2 C3 . 1.3343(19) ?
C2 H2 . 0.93 ?
C3 C4 . 1.4817(19) ?
C3 H3 . 0.93 ?
C4 O3 . 1.2106(17) ?
C4 O2 . 1.3059(17) ?
C5 C10 . 1.3890(18) ?
C5 C6 . 1.3925(17) ?
C5 N1 . 1.4145(16) ?
C6 C7 . 1.3784(17) ?
C6 H6 . 0.93 ?
C7 C8 . 1.3721(18) ?
C7 N2 . 1.4670(16) ?
C8 C9 . 1.378(2) ?
C8 H8 . 0.93 ?
C9 C10 . 1.3820(19) ?
C9 H9 . 0.93 ?
C10 H10 . 0.93 ?
N1 H1N . 0.86 ?
N2 O4 . 1.2174(15) ?
N2 O5 . 1.2231(15) ?
O2 H2A . 0.93 ?

loop_
_geom_hbond_atom_site_label_D
_geom_hbond_atom_site_label_H
_geom_hbond_atom_site_label_A
_geom_hbond_site_symmetry_A
_geom_hbond_distance_DH
_geom_hbond_distance_HA
_geom_hbond_distance_DA
_geom_hbond_angle_DHA
O2 H2A O1 . 0.93 1.57 2.4978(13) 176
C6 H6 O1 . 0.93 2.24 2.8302(15) 121
N1 H1N O3 2_646 0.86 2.05 2.8929(14) 167
C10 H10 O3 2_646 0.93 2.51 3.2781(17) 140
C3 H3 O5 1_656 0.93 2.57 3.2959(17) 135
C9 H9 O4 2_545 0.93 2.51 3.1793(17) 129
C8 H8 O2 2_545 0.93 2.57 3.4877(17) 170

loop_
_geom_torsion_atom_site_label_1
_geom_torsion_atom_site_label_2
_geom_torsion_atom_site_label_3
_geom_torsion_atom_site_label_4
_geom_torsion_site_symmetry_1
_geom_torsion_site_symmetry_2
_geom_torsion_site_symmetry_3
_geom_torsion_site_symmetry_4
_geom_torsion
_geom_torsion_publ_flag
O1 C1 C2 C3 . . . . -4.7(2) ?
N1 C1 C2 C3 . . . . 176.01(13) ?
C1 C2 C3 C4 . . . . -1.9(3) ?
C2 C3 C4 O3 . . . . -175.18(15) ?
C2 C3 C4 O2 . . . . 4.8(2) ?
C10 C5 C6 C7 . . . . -0.04(18) ?
N1 C5 C6 C7 . . . . -179.15(11) ?
C5 C6 C7 C8 . . . . -0.15(19) ?
C5 C6 C7 N2 . . . . -179.87(11) ?
C6 C7 C8 C9 . . . . 0.2(2) ?
N2 C7 C8 C9 . . . . 179.91(12) ?
C7 C8 C9 C10 . . . . 0.0(2) ?
C8 C9 C10 C5 . . . . -0.1(2) ?
C6 C5 C10 C9 . . . . 0.2(2) ?
N1 C5 C10 C9 . . . . 179.35(12) ?
O1 C1 N1 C5 . . . . -1.3(2) ?
C2 C1 N1 C5 . . . . 177.97(11) ?
C10 C5 N1 C1 . . . . 179.91(12) ?
C6 C5 N1 C1 . . . . -1.0(2) ?
C8 C7 N2 O4 . . . . -173.53(12) ?
C6 C7 N2 O4 . . . . 6.21(18) ?
C8 C7 N2 O5 . . . . 6.09(18) ?
C6 C7 N2 O5 . . . . -174.17(12) ?

loop_
_cod_related_entry_id
_cod_related_entry_database
_cod_related_entry_code
1 ChemSpider 1284137
